data_9010863
loop_
_publ_author_name
'Chon, C.-M.'
'Lee, C.-K.'
'Song, Y.'
'Kim, S. A.'

_publ_section_title
;
 Structural changes and oxidation of ferroan phlogopite with increasing
 temperature: in situ neutron powder diffraction and Fourier transform
 infrared spectroscopy
 Sample: T = 100 C
;
_journal_name_full 'Physics and Chemistry of Minerals'
_journal_page_first 289
_journal_page_last 299
_journal_paper_doi 10.1007/s00269-005-0045-y
_journal_volume 33
_journal_year 2006
_chemical_compound_source 'Quebec, Canada'
_chemical_formula_sum 'Al1.42 F0.2 Fe0.42 H1.8 K Mg2.28 O11.8 Si2.76 Ti0.12'
_chemical_name_mineral Phlogopite
_space_group_IT_number 12
_symmetry_space_group_name_Hall '-C 2y'
_symmetry_space_group_name_H-M 'C 1 2/m 1'
_cell_angle_alpha 90
_cell_angle_beta 100.070
_cell_angle_gamma 90
_cell_length_a 5.3181
_cell_length_b 9.2123
_cell_length_c 10.2202
_cell_formula_units_Z 2
_cell_volume 492.994
_database_code_amcsd 0009033
_diffrn_ambient_temperature 373.15
_exptl_crystal_density_diffrn 2.923
_cod_original_formula_sum 'K Mg2.28 Fe.42 Al1.42 Ti.12 Si2.76 O11.8 H1.8 F.2'
_cod_database_code 9010863

loop_
_space_group_symop_operation_xyz
x,y,z
1/2+x,1/2+y,z
x,-y,z
1/2+x,1/2-y,z
-x,y,-z
1/2-x,1/2+y,-z
-x,-y,-z
1/2-x,1/2-y,-z

loop_
_atom_site_label
_atom_site_fract_x
_atom_site_fract_y
_atom_site_fract_z
_atom_site_occupancy
_atom_site_U_iso_or_equiv
K 0.00000 0.50000 0.00000 1.00000 0.03166
MgM1 0.00000 0.00000 0.50000 0.76000 0.01140
FeM1 0.00000 0.00000 0.50000 0.14000 0.01140
AlM1 0.00000 0.00000 0.50000 0.06000 0.01140
TiM1 0.00000 0.00000 0.50000 0.04000 0.01140
MgM2 0.00000 0.33200 0.50000 0.76000 0.00633
FeM2 0.00000 0.33200 0.50000 0.14000 0.00633
AlM2 0.00000 0.33200 0.50000 0.06000 0.00633
TiM2 0.00000 0.33200 0.50000 0.04000 0.00633
SiT 0.07600 0.16640 0.22470 0.69000 0.01203
AlT 0.07600 0.16640 0.22470 0.31000 0.01203
O1 0.00800 0.00000 0.16340 1.00000 0.02913
O2 0.32000 0.23110 0.17120 1.00000 0.02913
O3 0.12700 0.16720 0.39050 1.00000 0.00747
O4 0.13300 0.50000 0.39970 0.90000 0.01900
H 0.09200 0.50000 0.30600 0.90000 0.07852
F 0.13300 0.50000 0.39970 0.10000 0.01900

loop_
_cod_related_entry_id
_cod_related_entry_database
_cod_related_entry_code
1 AMCSD 0009033
